data_8106695
loop_
_publ_author_name
'Brito, Iv\'an'
'Gonz\'alez, Brayan'
'C\'ardenas, Alejandro'

_publ_section_title
;
 Crystal structure of catena-poly[tetraaqua-(\m2-succinonitrile-\k 2
 N:N&#x2032;)cobalt(II)] dinitrate, C4H12CoN4O10
;
_journal_issue 5
_journal_name_full 'Zeitschrift f\"ur Kristallographie - New Crystal Structures'
_journal_page_first 837
_journal_page_last 838
_journal_paper_doi 10.1515/ncrs-2017-0072
_journal_volume 232
_journal_year 2017
_chemical_formula_moiety 'C4 H12 Co1 N4 O10'
_chemical_formula_sum 'C4 H12 Co N4 O10'
_chemical_formula_weight 335.11
_chemical_name_common
;
Catena-[(\m-succinonitrile)-cobalt(II)]dinitrate
;
_space_group_crystal_system monoclinic
_space_group_IT_number 14
_space_group_name_Hall '-P 2yn'
_space_group_name_H-M_alt 'P 1 21/n 1'
_atom_sites_solution_hydrogens mixed
_cell_angle_alpha 90
_cell_angle_beta 104.184(4)
_cell_angle_gamma 90
_cell_formula_units_Z 2
_cell_length_a 7.9379(7)
_cell_length_b 6.0324(6)
_cell_length_c 13.6542(13)
_cell_measurement_reflns_used 4127
_cell_measurement_temperature 296(2)
_cell_measurement_theta_max 58.982
_cell_measurement_theta_min 5.900
_cell_volume 633.89(10)
_computing_cell_refinement 'APEX3 (Bruker, 2007) [1]'
_computing_data_collection 'APEX3 (Bruker, 2007) [1]'
_computing_data_reduction 'APEX3 (Bruker, 2007) [1]'
_computing_molecular_graphics 'PLATON (Spek, 2009)[3]'
_computing_publication_material 'PLATON (Spek, 2009)[3]'
_computing_structure_refinement 'SHELXL-2013 (Sheldrick, 2013)[2]'
_computing_structure_solution 'ShelXS97 (Sheldrick, 2015)[2]'
_diffrn_ambient_temperature 296(2)
_diffrn_measured_fraction_theta_full 0.795
_diffrn_measured_fraction_theta_max 1.000
_diffrn_measurement_device_type 'Bruker AXS D8-Venture,Triumph-I\m-Cu'
_diffrn_measurement_method '\f and \w'
_diffrn_radiation_type CuK\a
_diffrn_radiation_wavelength 1.54178
_diffrn_reflns_av_R_equivalents 0.0995
_diffrn_reflns_av_unetI/netI 0.0477
_diffrn_reflns_Laue_measured_fraction_full 0.795
_diffrn_reflns_Laue_measured_fraction_max 1.000
_diffrn_reflns_limit_h_max 8
_diffrn_reflns_limit_h_min -8
_diffrn_reflns_limit_k_max 6
_diffrn_reflns_limit_k_min -6
_diffrn_reflns_limit_l_max 15
_diffrn_reflns_limit_l_min -15
_diffrn_reflns_number 14295
_diffrn_reflns_point_group_measured_fraction_full 0.795
_diffrn_reflns_point_group_measured_fraction_max 1.000
_diffrn_reflns_theta_full 67.679
_diffrn_reflns_theta_max 58.982
_diffrn_reflns_theta_min 5.900
_exptl_absorpt_coefficient_mu 11.200
_exptl_absorpt_correction_T_max 0.326
_exptl_absorpt_correction_T_min 0.135
_exptl_absorpt_correction_type multi-scan
_exptl_absorpt_process_details 'Blessing, R. H. (1995), [4]'
_exptl_crystal_colour red
_exptl_crystal_density_diffrn 1.756
_exptl_crystal_description Block
_exptl_crystal_F_000 342
_exptl_crystal_size_max 0.26
_exptl_crystal_size_mid 0.25
_exptl_crystal_size_min 0.10
_refine_diff_density_max 0.323
_refine_diff_density_min -0.349
_refine_diff_density_rms 0.061
_refine_ls_extinction_coef 0.0300(19)
_refine_ls_extinction_expression Fc^*^=kFc[1+0.001xFc^2^\l^3^/sin(2\q)]^-1/4^
_refine_ls_extinction_method SHELXL
_refine_ls_goodness_of_fit_ref 1.045
_refine_ls_hydrogen_treatment mixed
_refine_ls_matrix_type full
_refine_ls_number_parameters 105
_refine_ls_number_reflns 913
_refine_ls_number_restraints 0
_refine_ls_restrained_S_all 1.045
_refine_ls_R_factor_all 0.0466
_refine_ls_R_factor_gt 0.0333
_refine_ls_shift/su_max 0.001
_refine_ls_shift/su_mean 0.000
_refine_ls_structure_factor_coef Fsqd
_refine_ls_weighting_details 'w=1/[\s^2^(Fo^2^)+(0.0537P)^2^+0.3110P] where P=(Fo^2^+2Fc^2^)/3'
_refine_ls_weighting_scheme calc
_refine_ls_wR_factor_gt 0.0863
_refine_ls_wR_factor_ref 0.0899
_reflns_Friedel_coverage 0.000
_reflns_Friedel_fraction_full .
_reflns_Friedel_fraction_max .
_reflns_number_gt 780
_reflns_number_total 913
_reflns_threshold_expression 'I > 2\s(I)'
_cod_data_source_file suppl_ncrs-2017-0072_suppl.cif
_cod_data_source_block shelx
_cod_original_sg_symbol_H-M 'P 21/n'
_cod_database_code 8106695
_shelx_space_group_comment
;
The symmetry employed for this shelxl refinement is uniquely defined
by the following loop, which should always be used as a source of
symmetry information in preference to the above space-group names.
They are only intended as comments.
;
_shelxl_version_number 2013-4
_publcif_info_exptl_table_max_cols 4
_publcif_info_exptl_table_use_headnotes n

loop_
_space_group_symop_operation_xyz
'x, y, z'
'-x+1/2, y+1/2, -z+1/2'
'-x, -y, -z'
'x-1/2, -y-1/2, z-1/2'

loop_
_atom_site_label
_atom_site_type_symbol
_atom_site_fract_x
_atom_site_fract_y
_atom_site_fract_z
_atom_site_U_iso_or_equiv
_atom_site_adp_type
_atom_site_occupancy
_atom_site_site_symmetry_order
_atom_site_calc_flag
_atom_site_refinement_flags_posn
_atom_site_refinement_flags_adp
_atom_site_refinement_flags_occupancy
_atom_site_disorder_assembly
_atom_site_disorder_group
Co1 Co 1.0000 0.5000 0.5000 0.0223(3) Uani 1 2 d S . P . .
O1 O 0.4373(4) 0.4895(3) 0.3700(2) 0.0415(7) Uani 1 1 d . . . . .
O2 O 0.3183(4) 0.3443(6) 0.2277(2) 0.0858(11) Uani 1 1 d . . . . .
O3 O 0.5539(3) 0.5279(4) 0.2429(2) 0.0447(7) Uani 1 1 d . . . . .
O4 O 0.8791(4) 0.6637(4) 0.5958(2) 0.0443(7) Uani 1 1 d . . . . .
H4A H 0.933(6) 0.746(8) 0.641(4) 0.088(18) Uiso 1 1 d . . . . .
H4B H 0.787(7) 0.615(9) 0.610(4) 0.097(17) Uiso 1 1 d . . . . .
O5 O 0.8511(3) 0.6804(4) 0.38026(19) 0.0430(7) Uani 1 1 d . . . . .
H5A H 0.894(6) 0.775(7) 0.354(3) 0.063(14) Uiso 1 1 d . . . . .
H5B H 0.747(7) 0.620(9) 0.339(4) 0.103(17) Uiso 1 1 d . . . . .
N1 N 0.8073(3) 0.2518(4) 0.4772(2) 0.0318(7) Uani 1 1 d . . . . .
N2 N 0.4354(4) 0.4532(4) 0.2815(2) 0.0323(7) Uani 1 1 d . . . . .
C1 C 0.6952(4) 0.1311(5) 0.4700(2) 0.0290(8) Uani 1 1 d . . . . .
C2 C 0.5485(5) -0.0205(4) 0.4593(3) 0.0345(9) Uani 1 1 d . . . . .
H2A H 0.5904 -0.1722 0.4640 0.041 Uiso 1 1 calc R U . . .
H2B H 0.4697 -0.0007 0.3933 0.041 Uiso 1 1 calc R U . . .

loop_
_atom_site_aniso_label
_atom_site_aniso_U_11
_atom_site_aniso_U_22
_atom_site_aniso_U_33
_atom_site_aniso_U_23
_atom_site_aniso_U_13
_atom_site_aniso_U_12
Co1 0.0233(5) 0.0214(4) 0.0251(5) -0.0044(3) 0.0114(3) -0.0079(2)
O1 0.0479(16) 0.0479(15) 0.0316(18) -0.0031(10) 0.0154(14) -0.0029(10)
O2 0.090(2) 0.110(3) 0.062(2) -0.0350(18) 0.0275(18) -0.059(2)
O3 0.0364(15) 0.0581(16) 0.0431(18) 0.0112(11) 0.0167(13) -0.0053(10)
O4 0.0438(15) 0.0486(15) 0.0506(18) -0.0210(13) 0.0311(14) -0.0150(12)
O5 0.0417(15) 0.0434(14) 0.0417(17) 0.0138(12) 0.0062(13) -0.0117(12)
N1 0.0290(15) 0.0289(13) 0.0403(18) -0.0035(11) 0.0138(13) -0.0106(12)
N2 0.0323(17) 0.0311(14) 0.034(2) 0.0016(13) 0.0097(15) -0.0016(12)
C1 0.0296(18) 0.0253(16) 0.033(2) 0.0003(13) 0.0102(15) -0.0020(15)
C2 0.029(2) 0.0273(17) 0.050(3) -0.0063(14) 0.0141(18) -0.0116(12)

loop_
_atom_type_symbol
_atom_type_description
_atom_type_scat_dispersion_real
_atom_type_scat_dispersion_imag
_atom_type_scat_source
C C 0.0181 0.0091 'International Tables Vol C Tables 4.2.6.8 and 6.1.1.4'
H H 0.0000 0.0000 'International Tables Vol C Tables 4.2.6.8 and 6.1.1.4'
N N 0.0311 0.0180 'International Tables Vol C Tables 4.2.6.8 and 6.1.1.4'
O O 0.0492 0.0322 'International Tables Vol C Tables 4.2.6.8 and 6.1.1.4'
Co Co -2.3653 3.6143 'International Tables Vol C Tables 4.2.6.8 and 6.1.1.4'

loop_
_geom_angle_atom_site_label_1
_geom_angle_atom_site_label_2
_geom_angle_atom_site_label_3
_geom_angle
_geom_angle_site_symmetry_1
_geom_angle_site_symmetry_3
O4 Co1 O4 180.0 3_766 .
O4 Co1 O5 90.88(11) 3_766 .
O4 Co1 O5 89.12(11) . .
O4 Co1 O5 89.13(11) 3_766 3_766
O4 Co1 O5 90.88(11) . 3_766
O5 Co1 O5 180.0 . 3_766
O4 Co1 N1 90.00(10) 3_766 .
O4 Co1 N1 90.00(10) . .
O5 Co1 N1 90.19(10) . .
O5 Co1 N1 89.81(10) 3_766 .
O4 Co1 N1 90.01(10) 3_766 3_766
O4 Co1 N1 89.99(10) . 3_766
O5 Co1 N1 89.81(10) . 3_766
O5 Co1 N1 90.19(10) 3_766 3_766
N1 Co1 N1 180.0 . 3_766
Co1 O4 H4A 122(4) . .
Co1 O4 H4B 122(4) . .
H4A O4 H4B 111(5) . .
Co1 O5 H5A 121(3) . .
Co1 O5 H5B 121(3) . .
H5A O5 H5B 114(5) . .
C1 N1 Co1 173.3(2) . .
O1 N2 O2 120.8(3) . .
O1 N2 O3 121.0(3) . .
O2 N2 O3 118.2(3) . .
N1 C1 C2 178.7(3) . .
C1 C2 C2 111.1(3) . 3_656
C1 C2 H2A 109.4 . .
C2 C2 H2A 109.4 3_656 .
C1 C2 H2B 109.4 . .
C2 C2 H2B 109.4 3_656 .
H2A C2 H2B 108.0 . .

loop_
_geom_bond_atom_site_label_1
_geom_bond_atom_site_label_2
_geom_bond_distance
_geom_bond_site_symmetry_2
Co1 O4 2.054(2) 3_766
Co1 O4 2.054(2) .
Co1 O5 2.075(2) .
Co1 O5 2.075(2) 3_766
Co1 N1 2.108(2) .
Co1 N1 2.108(2) 3_766
O1 N2 1.224(4) .
O2 N2 1.225(4) .
O3 N2 1.268(4) .
O4 H4A 0.82(5) .
O4 H4B 0.85(5) .
O5 H5A 0.79(4) .
O5 H5B 0.95(5) .
N1 C1 1.135(3) .
C1 C2 1.460(4) .
C2 C2 1.520(8) 3_656
C2 H2A 0.9700 .
C2 H2B 0.9700 .

loop_
_publcif_info_datablock.id
_publcif_info_datablock.publ_exptl
_publcif_info_datablock.publ_geom
_publcif_info_datablock.structure
{c6dad5d6-985f-4fd4-9c7e-d34d8dac8104} y y y

loop_
_publcif_info_exptl_table_extra_item
sin_theta_over_lambda_max

loop_
_publcif_info_tables.block_id
_publcif_info_tables.reference_item
{c6dad5d6-985f-4fd4-9c7e-d34d8dac8104} '_publcif_info_datablock.publ_exptl'

loop_
_publcif_info_cif.paper_type
EE
